data_7061436
loop_
_publ_author_name
'Huo, Yanchen'
'Hu, Xiang'
'Wang, Jixing'
'Hu, Hongfan'
'Shi, Xiaochao'

_publ_section_title
;
 Amido-trihydroquinoline ligated rare-earth metal complexes for
 polymerization of isoprene
;
_journal_issue 17
_journal_name_full 'New Journal of Chemistry'
_journal_page_first 8277
_journal_page_last 8283
_journal_paper_doi 10.1039/D2NJ00707J
_journal_volume 46
_journal_year 2022
_chemical_formula_sum 'C29 H49 N2 O Sc Si2'
_chemical_formula_weight 542.84
_space_group_crystal_system triclinic
_space_group_IT_number 2
_space_group_name_Hall '-P 1'
_space_group_name_H-M_alt 'P -1'
_atom_sites_solution_hydrogens geom
_audit_creation_method SHELXL-2014/7
_audit_update_record
;
2022-03-25 deposited with the CCDC.	2022-03-28 downloaded from the CCDC.
;
_cell_angle_alpha 63.236(4)
_cell_angle_beta 80.297(5)
_cell_angle_gamma 80.677(5)
_cell_formula_units_Z 4
_cell_length_a 11.7858(16)
_cell_length_b 17.535(2)
_cell_length_c 17.741(2)
_cell_measurement_reflns_used 9921
_cell_measurement_temperature 173(2)
_cell_measurement_theta_max 24.65
_cell_measurement_theta_min 2.29
_cell_volume 3211.3(7)
_computing_cell_refinement 'Bruker SAINT'
_computing_data_collection 'Bruker APEX2'
_computing_data_reduction 'Bruker SAINT'
_computing_molecular_graphics 'Bruker SHELXTL'
_computing_publication_material 'Bruker SHELXTL'
_computing_structure_refinement 'SHELXL-2014/7 (Sheldrick, 2014)'
_computing_structure_solution 'SHELXS-97 (Sheldrick 2008)'
_diffrn_ambient_temperature 173(2)
_diffrn_measured_fraction_theta_full 0.998
_diffrn_measured_fraction_theta_max 0.998
_diffrn_measurement_device_type 'Bruker APEX-II CCD'
_diffrn_measurement_method '\f and \w scans'
_diffrn_radiation_type MoK\a
_diffrn_radiation_wavelength 0.71073
_diffrn_reflns_av_R_equivalents 0.1041
_diffrn_reflns_av_unetI/netI 0.0487
_diffrn_reflns_Laue_measured_fraction_full 0.998
_diffrn_reflns_Laue_measured_fraction_max 0.998
_diffrn_reflns_limit_h_max 14
_diffrn_reflns_limit_h_min -14
_diffrn_reflns_limit_k_max 20
_diffrn_reflns_limit_k_min -20
_diffrn_reflns_limit_l_max 21
_diffrn_reflns_limit_l_min -21
_diffrn_reflns_number 96690
_diffrn_reflns_point_group_measured_fraction_full 0.998
_diffrn_reflns_point_group_measured_fraction_max 0.998
_diffrn_reflns_theta_full 25.093
_diffrn_reflns_theta_max 25.093
_diffrn_reflns_theta_min 2.359
_exptl_absorpt_coefficient_mu 0.326
_exptl_absorpt_correction_T_max 0.875
_exptl_absorpt_correction_T_min 0.760
_exptl_absorpt_correction_type multi-scan
_exptl_absorpt_process_details sadabs
_exptl_crystal_colour white
_exptl_crystal_density_diffrn 1.123
_exptl_crystal_description block
_exptl_crystal_F_000 1176
_exptl_crystal_size_max 0.250
_exptl_crystal_size_mid 0.250
_exptl_crystal_size_min 0.210
_refine_diff_density_max 0.453
_refine_diff_density_min -0.330
_refine_diff_density_rms 0.053
_refine_ls_extinction_method none
_refine_ls_goodness_of_fit_ref 1.039
_refine_ls_hydrogen_treatment constr
_refine_ls_matrix_type full
_refine_ls_number_parameters 685
_refine_ls_number_reflns 11383
_refine_ls_number_restraints 65
_refine_ls_restrained_S_all 1.046
_refine_ls_R_factor_all 0.0750
_refine_ls_R_factor_gt 0.0486
_refine_ls_shift/su_max 0.001
_refine_ls_shift/su_mean 0.000
_refine_ls_structure_factor_coef Fsqd
_refine_ls_weighting_details 'w=1/[\s^2^(Fo^2^)+(0.0504P)^2^+2.3716P] where P=(Fo^2^+2Fc^2^)/3'
_refine_ls_weighting_scheme calc
_refine_ls_wR_factor_gt 0.1136
_refine_ls_wR_factor_ref 0.1280
_reflns_Friedel_coverage 0.000
_reflns_number_gt 8248
_reflns_number_total 11383
_reflns_threshold_expression 'I > 2\s(I)'
_cod_data_source_file d2nj00707j2.cif
_cod_data_source_block mo_210908d_a
_cod_depositor_comments 'Adding full bibliography for 7061435--7061437.cif.'
_cod_database_code 7061436
_shelx_shelxl_version_number 2014/7
_shelx_space_group_comment
; 
The symmetry employed for this shelxl refinement is uniquely defined 
by the following loop, which should always be used as a source of 
symmetry information in preference to the above space-group names. 
They are only intended as comments. 
;
_shelx_estimated_absorpt_t_min 0.923
_shelx_estimated_absorpt_t_max 0.935

loop_
_space_group_symop_operation_xyz
'x, y, z'
'-x, -y, -z'

loop_
_atom_site_label
_atom_site_type_symbol
_atom_site_fract_x
_atom_site_fract_y
_atom_site_fract_z
_atom_site_U_iso_or_equiv
_atom_site_adp_type
_atom_site_occupancy
_atom_site_site_symmetry_order
_atom_site_calc_flag
_atom_site_refinement_flags_posn
_atom_site_refinement_flags_adp
_atom_site_refinement_flags_occupancy
_atom_site_disorder_assembly
_atom_site_disorder_group
Sc1 Sc 0.63811(4) 0.74091(3) 0.51191(3) 0.02869(13) Uani 1 1 d . . . . .
Si1 Si 0.44037(8) 0.60108(6) 0.69054(5) 0.0440(2) Uani 1 1 d . . . . .
Si2 Si 0.90646(7) 0.74834(7) 0.58098(6) 0.0472(2) Uani 1 1 d . . . . .
N1 N 0.5194(2) 0.84314(15) 0.54023(14) 0.0372(5) Uani 1 1 d . . . . .
N2 N 0.53660(19) 0.80404(15) 0.41171(13) 0.0337(5) Uani 1 1 d . . . . .
O1 O 0.73103(16) 0.65011(12) 0.46241(11) 0.0361(4) Uani 1 1 d . . . . .
C1 C 0.5148(3) 0.85511(19) 0.61071(18) 0.0441(7) Uani 1 1 d . . . . .
H1 H 0.5710 0.8239 0.6492 0.053 Uiso 1 1 calc R U . . .
C2 C 0.4317(3) 0.9108(2) 0.6288(2) 0.0537(9) Uani 1 1 d . . . . .
H2 H 0.4318 0.9195 0.6779 0.064 Uiso 1 1 calc R U . . .
C3 C 0.3485(3) 0.9538(2) 0.5748(2) 0.0538(9) Uani 1 1 d . . . . .
H3 H 0.2895 0.9915 0.5874 0.065 Uiso 1 1 calc R U . . .
C4 C 0.3492(3) 0.94303(19) 0.5016(2) 0.0465(8) Uani 1 1 d . . . . .
C5 C 0.4396(3) 0.88758(19) 0.48607(18) 0.0412(7) Uani 1 1 d D . . . .
C6 C 0.4570(5) 0.8788(4) 0.4036(4) 0.0387(14) Uani 0.780(13) 1 d . U P A 1
H6 H 0.4932 0.9305 0.3586 0.046 Uiso 0.780(13) 1 calc R U P A 1
C7 C 0.3360(4) 0.8813(5) 0.3804(4) 0.0554(16) Uani 0.780(13) 1 d . U P A 1
H7A H 0.3431 0.8744 0.3274 0.067 Uiso 0.780(13) 1 calc R U P A 1
H7B H 0.2952 0.8335 0.4263 0.067 Uiso 0.780(13) 1 calc R U P A 1
C8 C 0.2670(3) 0.9668(3) 0.3684(3) 0.0765(12) Uani 0.780(13) 1 d . . P A 1
H8A H 0.3047 1.0134 0.3186 0.092 Uiso 0.780(13) 1 calc R U P A 1
H8B H 0.1885 0.9667 0.3556 0.092 Uiso 0.780(13) 1 calc R U P A 1
C9 C 0.2558(3) 0.9867(2) 0.4439(3) 0.0640(10) Uani 0.780(13) 1 d . . P A 1
H9A H 0.2551 1.0495 0.4229 0.077 Uiso 0.780(13) 1 calc R U P A 1
H9B H 0.1804 0.9700 0.4774 0.077 Uiso 0.780(13) 1 calc R U P A 1
C6' C 0.425(2) 0.8513(13) 0.4257(11) 0.044(6) Uani 0.220(13) 1 d D U P A 2
H6' H 0.3666 0.8088 0.4545 0.053 Uiso 0.220(13) 1 calc R U P A 2
C7' C 0.375(2) 0.9250(15) 0.3495(11) 0.054(6) Uani 0.220(13) 1 d D U P A 2
H7'1 H 0.4319 0.9681 0.3210 0.065 Uiso 0.220(13) 1 calc R U P A 2
H7'2 H 0.3646 0.9030 0.3089 0.065 Uiso 0.220(13) 1 calc R U P A 2
C8' C 0.2670(3) 0.9668(3) 0.3684(3) 0.0765(12) Uani 0.220(13) 1 d . . P A 2
H8'1 H 0.2054 0.9304 0.3776 0.092 Uiso 0.220(13) 1 calc R U P A 2
H8'2 H 0.2520 1.0214 0.3177 0.092 Uiso 0.220(13) 1 calc R U P A 2
C9' C 0.2558(3) 0.9867(2) 0.4439(3) 0.0640(10) Uani 0.220(13) 1 d . . P A 2
H9'1 H 0.2551 1.0495 0.4229 0.077 Uiso 0.220(13) 1 calc R U P A 2
H9'2 H 0.1804 0.9700 0.4774 0.077 Uiso 0.220(13) 1 calc R U P A 2
C10 C 0.5627(2) 0.79242(19) 0.33629(16) 0.0376(7) Uani 1 1 d . . . . .
C11 C 0.5205(3) 0.7242(2) 0.33178(19) 0.0466(8) Uani 1 1 d . . . . .
C12 C 0.5538(3) 0.7086(3) 0.2601(2) 0.0676(11) Uani 1 1 d . . . . .
H12 H 0.5262 0.6619 0.2577 0.081 Uiso 1 1 calc R U . . .
C13 C 0.6252(4) 0.7594(3) 0.1937(2) 0.0770(13) Uani 1 1 d . . . . .
H13 H 0.6471 0.7482 0.1453 0.092 Uiso 1 1 calc R U . . .
C14 C 0.6655(3) 0.8270(3) 0.1970(2) 0.0678(12) Uani 1 1 d . . . . .
H14 H 0.7149 0.8623 0.1501 0.081 Uiso 1 1 calc R U . . .
C15 C 0.6361(3) 0.8453(2) 0.26689(18) 0.0492(8) Uani 1 1 d . . . . .
C16 C 0.4412(3) 0.6670(2) 0.4049(2) 0.0612(10) Uani 1 1 d . . . . .
H16A H 0.4336 0.6161 0.3973 0.092 Uiso 1 1 calc R U . . .
H16B H 0.3649 0.6985 0.4066 0.092 Uiso 1 1 calc R U . . .
H16C H 0.4737 0.6491 0.4584 0.092 Uiso 1 1 calc R U . . .
C17 C 0.6869(3) 0.9166(2) 0.2698(2) 0.0671(11) Uani 1 1 d . . . . .
H17A H 0.6321 0.9683 0.2516 0.101 Uiso 1 1 calc R U . . .
H17B H 0.7591 0.9283 0.2317 0.101 Uiso 1 1 calc R U . . .
H17C H 0.7029 0.8998 0.3279 0.101 Uiso 1 1 calc R U . . .
C18 C 0.5823(3) 0.63998(18) 0.64165(16) 0.0388(7) Uani 1 1 d . . . . .
H18A H 0.6338 0.5877 0.6467 0.047 Uiso 1 1 calc R U . . .
H18B H 0.6068 0.6580 0.6814 0.047 Uiso 1 1 calc R U . . .
C19 C 0.4421(4) 0.5197(3) 0.8040(2) 0.0896(15) Uani 1 1 d . . . . .
H19A H 0.4981 0.4707 0.8073 0.134 Uiso 1 1 calc R U . . .
H19B H 0.3650 0.5000 0.8266 0.134 Uiso 1 1 calc R U . . .
H19C H 0.4642 0.5456 0.8374 0.134 Uiso 1 1 calc R U . . .
C20 C 0.3295(4) 0.6887(3) 0.6922(3) 0.0948(15) Uani 1 1 d . U . . .
H20A H 0.3570 0.7186 0.7198 0.142 Uiso 1 1 calc R U . . .
H20B H 0.2573 0.6644 0.7237 0.142 Uiso 1 1 calc R U . . .
H20C H 0.3157 0.7293 0.6338 0.142 Uiso 1 1 calc R U . . .
C21 C 0.3867(4) 0.5469(3) 0.6364(3) 0.0969(16) Uani 1 1 d . U . . .
H21A H 0.3691 0.5892 0.5794 0.145 Uiso 1 1 calc R U . . .
H21B H 0.3166 0.5202 0.6693 0.145 Uiso 1 1 calc R U . . .
H21C H 0.4462 0.5027 0.6319 0.145 Uiso 1 1 calc R U . . .
C22 C 0.7997(2) 0.79851(18) 0.50441(18) 0.0379(7) Uani 1 1 d . . . . .
H22A H 0.8426 0.8089 0.4482 0.046 Uiso 1 1 calc R U . . .
H22B H 0.7738 0.8557 0.5030 0.046 Uiso 1 1 calc R U . . .
C23 C 0.8423(3) 0.7344(3) 0.6893(2) 0.0640(10) Uani 1 1 d . . . . .
H23A H 0.8096 0.7903 0.6872 0.096 Uiso 1 1 calc R U . . .
H23B H 0.9024 0.7098 0.7281 0.096 Uiso 1 1 calc R U . . .
H23C H 0.7810 0.6958 0.7095 0.096 Uiso 1 1 calc R U . . .
C24 C 0.9665(4) 0.6404(3) 0.5876(3) 0.0930(16) Uani 1 1 d . . . . .
H24A H 0.9059 0.6012 0.6130 0.140 Uiso 1 1 calc R U . . .
H24B H 1.0307 0.6181 0.6229 0.140 Uiso 1 1 calc R U . . .
H24C H 0.9946 0.6455 0.5305 0.140 Uiso 1 1 calc R U . . .
C25 C 1.0314(4) 0.8141(4) 0.5534(3) 0.0974(17) Uani 1 1 d . . . . .
H25A H 1.0699 0.8227 0.4971 0.146 Uiso 1 1 calc R U . . .
H25B H 1.0865 0.7840 0.5957 0.146 Uiso 1 1 calc R U . . .
H25C H 1.0028 0.8700 0.5531 0.146 Uiso 1 1 calc R U . . .
C26 C 0.8237(3) 0.6704(2) 0.39219(19) 0.0487(8) Uani 1 1 d . . . . .
H26A H 0.8821 0.7003 0.4000 0.058 Uiso 1 1 calc R U . . .
H26B H 0.7922 0.7079 0.3375 0.058 Uiso 1 1 calc R U . . .
C27 C 0.8761(4) 0.5875(3) 0.3934(3) 0.0860(14) Uani 1 1 d . . . . .
H27A H 0.9607 0.5817 0.3950 0.103 Uiso 1 1 calc R U . . .
H27B H 0.8616 0.5839 0.3418 0.103 Uiso 1 1 calc R U . . .
C28 C 0.8225(3) 0.5185(2) 0.4702(3) 0.0649(10) Uani 1 1 d . . . . .
H28A H 0.8709 0.4966 0.5176 0.078 Uiso 1 1 calc R U . . .
H28B H 0.8107 0.4703 0.4586 0.078 Uiso 1 1 calc R U . . .
C29 C 0.7098(3) 0.5617(2) 0.4901(2) 0.0529(8) Uani 1 1 d . . . . .
H29A H 0.6494 0.5586 0.4592 0.063 Uiso 1 1 calc R U . . .
H29B H 0.6844 0.5344 0.5518 0.063 Uiso 1 1 calc R U . . .
Sc2 Sc 0.25362(4) 0.75726(3) 0.02102(3) 0.03204(14) Uani 1 1 d . . . . .
Si3 Si 0.55201(7) 0.75510(6) -0.06259(5) 0.0405(2) Uani 1 1 d . . . . .
Si4 Si 0.07470(7) 0.84096(6) -0.15853(5) 0.0401(2) Uani 1 1 d . . . . .
N3 N 0.2115(2) 0.62967(16) 0.03300(15) 0.0426(6) Uani 1 1 d . . . . .
N4 N 0.12582(19) 0.71570(15) 0.12364(14) 0.0348(5) Uani 1 1 d . . . . .
O2 O 0.28542(17) 0.86345(12) 0.04744(12) 0.0397(5) Uani 1 1 d . . . . .
C30 C 0.2639(3) 0.5866(2) -0.0115(2) 0.0546(9) Uani 1 1 d . . . . .
H30 H 0.3292 0.6086 -0.0509 0.066 Uiso 1 1 calc R U . . .
C31 C 0.2272(4) 0.5122(2) -0.0028(3) 0.0708(11) Uani 1 1 d . . . . .
H31 H 0.2676 0.4826 -0.0344 0.085 Uiso 1 1 calc R U . . .
C32 C 0.1311(4) 0.4816(2) 0.0527(2) 0.0694(11) Uani 1 1 d . . . . .
H32 H 0.1036 0.4307 0.0592 0.083 Uiso 1 1 calc R U . . .
C33 C 0.0750(3) 0.5244(2) 0.0986(2) 0.0503(8) Uani 1 1 d . . . . .
C34 C 0.1202(3) 0.5971(2) 0.08904(19) 0.0454(7) Uani 1 1 d D . . . .
C35 C 0.0690(4) 0.6382(3) 0.1483(3) 0.0324(12) Uani 0.764(11) 1 d . U P B 1
H35 H 0.0832 0.5968 0.2078 0.039 Uiso 0.764(11) 1 calc R U P B 1
C36 C -0.0621(4) 0.6535(4) 0.1413(4) 0.0451(14) Uani 0.764(11) 1 d . U P B 1
H36A H -0.1013 0.6804 0.1786 0.054 Uiso 0.764(11) 1 calc R U P B 1
H36B H -0.0766 0.6934 0.0821 0.054 Uiso 0.764(11) 1 calc R U P B 1
C37 C -0.1120(3) 0.5685(3) 0.1671(3) 0.0663(11) Uani 0.764(11) 1 d . . P B 1
H37A H -0.1483 0.5490 0.2265 0.080 Uiso 0.764(11) 1 calc R U P B 1
H37B H -0.1743 0.5803 0.1312 0.080 Uiso 0.764(11) 1 calc R U P B 1
C38 C -0.0304(3) 0.4959(3) 0.1614(2) 0.0674(11) Uani 0.764(11) 1 d . . P B 1
H38A H -0.0722 0.4619 0.1452 0.081 Uiso 0.764(11) 1 calc R U P B 1
H38B H -0.0051 0.4579 0.2182 0.081 Uiso 0.764(11) 1 calc R U P B 1
C35' C 0.0473(14) 0.6655(11) 0.1094(12) 0.044(4) Uani 0.236(11) 1 d D U P B 2
H35' H 0.0031 0.7047 0.0603 0.052 Uiso 0.236(11) 1 calc R U P B 2
C36' C -0.0361(16) 0.6217(13) 0.1858(12) 0.055(5) Uani 0.236(11) 1 d D U P B 2
H36C H -0.0863 0.6652 0.2005 0.066 Uiso 0.236(11) 1 calc R U P B 2
H36D H 0.0071 0.5833 0.2348 0.066 Uiso 0.236(11) 1 calc R U P B 2
C37' C -0.1120(3) 0.5685(3) 0.1671(3) 0.0663(11) Uani 0.236(11) 1 d D . P B 2
H37C H -0.1752 0.5467 0.2135 0.080 Uiso 0.236(11) 1 calc R U P B 2
H37D H -0.1461 0.6039 0.1130 0.080 Uiso 0.236(11) 1 calc R U P B 2
C38' C -0.0304(3) 0.4959(3) 0.1614(2) 0.0674(11) Uani 0.236(11) 1 d . . P B 2
H38C H -0.0722 0.4619 0.1452 0.081 Uiso 0.236(11) 1 calc R U P B 2
H38D H -0.0051 0.4579 0.2182 0.081 Uiso 0.236(11) 1 calc R U P B 2
C39 C 0.1043(2) 0.74279(18) 0.18971(16) 0.0351(6) Uani 1 1 d . . . . .
C40 C 0.0359(2) 0.8192(2) 0.17961(18) 0.0416(7) Uani 1 1 d . . . . .
C41 C 0.0217(3) 0.8467(2) 0.2433(2) 0.0560(9) Uani 1 1 d . . . . .
H41 H -0.0244 0.8989 0.2356 0.067 Uiso 1 1 calc R U . . .
C42 C 0.0727(3) 0.8001(3) 0.3165(2) 0.0646(11) Uani 1 1 d . . . . .
H42 H 0.0618 0.8194 0.3596 0.078 Uiso 1 1 calc R U . . .
C43 C 0.1401(3) 0.7248(3) 0.3273(2) 0.0573(10) Uani 1 1 d . . . . .
H43 H 0.1750 0.6924 0.3785 0.069 Uiso 1 1 calc R U . . .
C44 C 0.1584(3) 0.6952(2) 0.26536(18) 0.0444(8) Uani 1 1 d . . . . .
C45 C -0.0237(3) 0.8714(2) 0.1002(2) 0.0578(9) Uani 1 1 d . . . . .
H45A H -0.0590 0.9261 0.0999 0.087 Uiso 1 1 calc R U . . .
H45B H -0.0838 0.8395 0.0989 0.087 Uiso 1 1 calc R U . . .
H45C H 0.0331 0.8824 0.0501 0.087 Uiso 1 1 calc R U . . .
C46 C 0.2383(3) 0.6151(2) 0.2777(2) 0.0636(10) Uani 1 1 d . . . . .
H46A H 0.2930 0.6057 0.3177 0.095 Uiso 1 1 calc R U . . .
H46B H 0.2811 0.6217 0.2231 0.095 Uiso 1 1 calc R U . . .
H46C H 0.1929 0.5658 0.3004 0.095 Uiso 1 1 calc R U . . .
C47 C 0.4430(2) 0.70797(19) 0.02747(17) 0.0392(7) Uani 1 1 d . . . . .
H47A H 0.4669 0.7121 0.0763 0.047 Uiso 1 1 calc R U . . .
H47B H 0.4484 0.6461 0.0419 0.047 Uiso 1 1 calc R U . . .
C48 C 0.7042(3) 0.7307(3) -0.0336(2) 0.0631(10) Uani 1 1 d . . . . .
H48A H 0.7126 0.7592 0.0014 0.095 Uiso 1 1 calc R U . . .
H48B H 0.7582 0.7517 -0.0854 0.095 Uiso 1 1 calc R U . . .
H48C H 0.7212 0.6686 -0.0016 0.095 Uiso 1 1 calc R U . . .
C49 C 0.5493(4) 0.7150(3) -0.1433(2) 0.0770(12) Uani 1 1 d . . . . .
H49A H 0.5652 0.6524 -0.1175 0.115 Uiso 1 1 calc R U . . .
H49B H 0.6083 0.7405 -0.1910 0.115 Uiso 1 1 calc R U . . .
H49C H 0.4729 0.7311 -0.1640 0.115 Uiso 1 1 calc R U . . .
C50 C 0.5259(3) 0.8753(2) -0.1156(2) 0.0672(11) Uani 1 1 d . . . . .
H50A H 0.4504 0.8922 -0.1376 0.101 Uiso 1 1 calc R U . . .
H50B H 0.5866 0.8985 -0.1626 0.101 Uiso 1 1 calc R U . . .
H50C H 0.5272 0.8979 -0.0743 0.101 Uiso 1 1 calc R U . . .
C51 C 0.2064(3) 0.8342(2) -0.11220(17) 0.0417(7) Uani 1 1 d . . . . .
H51A H 0.2150 0.8943 -0.1253 0.050 Uiso 1 1 calc R U . . .
H51B H 0.2702 0.8179 -0.1479 0.050 Uiso 1 1 calc R U . . .
C52 C -0.0542(3) 0.8921(2) -0.1137(2) 0.0560(9) Uani 1 1 d . . . . .
H52A H -0.0739 0.8538 -0.0537 0.084 Uiso 1 1 calc R U . . .
H52B H -0.1200 0.9023 -0.1453 0.084 Uiso 1 1 calc R U . . .
H52C H -0.0357 0.9468 -0.1187 0.084 Uiso 1 1 calc R U . . .
C53 C 0.0851(3) 0.9059(3) -0.27682(19) 0.0655(11) Uani 1 1 d . . . . .
H53A H 0.1030 0.9640 -0.2914 0.098 Uiso 1 1 calc R U . . .
H53B H 0.0112 0.9092 -0.2970 0.098 Uiso 1 1 calc R U . . .
H53C H 0.1465 0.8786 -0.3038 0.098 Uiso 1 1 calc R U . . .
C54 C 0.0402(3) 0.7316(2) -0.1368(2) 0.0578(9) Uani 1 1 d . . . . .
H54A H 0.1069 0.7026 -0.1579 0.087 Uiso 1 1 calc R U . . .
H54B H -0.0268 0.7374 -0.1657 0.087 Uiso 1 1 calc R U . . .
H54C H 0.0225 0.6979 -0.0755 0.087 Uiso 1 1 calc R U . . .
C55 C 0.3521(3) 0.8495(2) 0.1156(2) 0.0553(9) Uani 1 1 d . . . . .
H55A H 0.4349 0.8344 0.1015 0.066 Uiso 1 1 calc R U . . .
H55B H 0.3236 0.8023 0.1695 0.066 Uiso 1 1 calc R U . . .
C56 C 0.3359(4) 0.9307(2) 0.1235(2) 0.0659(10) Uani 1 1 d . . . . .
H56A H 0.4044 0.9386 0.1438 0.079 Uiso 1 1 calc R U . . .
H56B H 0.2667 0.9326 0.1631 0.079 Uiso 1 1 calc R U . . .
C57 C 0.3205(3) 0.9981(2) 0.0342(2) 0.0517(8) Uani 1 1 d . . . . .
H57A H 0.2753 1.0509 0.0343 0.062 Uiso 1 1 calc R U . . .
H57B H 0.3961 1.0130 0.0000 0.062 Uiso 1 1 calc R U . . .
C58 C 0.2559(3) 0.9549(2) 0.0015(2) 0.0561(9) Uani 1 1 d . . . . .
H58A H 0.1716 0.9693 0.0109 0.067 Uiso 1 1 calc R U . . .
H58B H 0.2782 0.9738 -0.0602 0.067 Uiso 1 1 calc R U . . .

loop_
_atom_site_aniso_label
_atom_site_aniso_U_11
_atom_site_aniso_U_22
_atom_site_aniso_U_33
_atom_site_aniso_U_23
_atom_site_aniso_U_13
_atom_site_aniso_U_12
Sc1 0.0276(3) 0.0287(3) 0.0247(2) -0.0070(2) -0.0031(2) -0.0031(2)
Si1 0.0531(5) 0.0387(5) 0.0357(4) -0.0119(4) 0.0066(4) -0.0170(4)
Si2 0.0331(5) 0.0685(6) 0.0467(5) -0.0305(5) -0.0106(4) 0.0006(4)
N1 0.0405(14) 0.0316(13) 0.0355(13) -0.0128(10) -0.0010(10) -0.0019(11)
N2 0.0303(12) 0.0375(13) 0.0262(11) -0.0085(10) -0.0018(9) -0.0016(10)
O1 0.0377(11) 0.0338(11) 0.0336(10) -0.0129(8) -0.0016(8) -0.0022(9)
C1 0.056(2) 0.0341(17) 0.0400(16) -0.0163(13) 0.0030(14) -0.0078(15)
C2 0.073(2) 0.0374(18) 0.0492(19) -0.0211(15) 0.0129(17) -0.0136(17)
C3 0.054(2) 0.0346(18) 0.063(2) -0.0202(16) 0.0198(17) -0.0073(16)
C4 0.0372(17) 0.0305(16) 0.0572(19) -0.0103(14) 0.0088(14) -0.0053(13)
C5 0.0388(17) 0.0343(16) 0.0433(17) -0.0127(13) 0.0010(13) -0.0031(13)
C6 0.032(3) 0.036(3) 0.034(3) -0.005(2) -0.002(2) 0.001(2)
C7 0.040(3) 0.061(4) 0.058(3) -0.020(3) -0.014(2) 0.007(2)
C8 0.049(2) 0.079(3) 0.079(3) -0.019(2) -0.022(2) 0.024(2)
C9 0.041(2) 0.050(2) 0.092(3) -0.027(2) -0.0055(19) 0.0067(17)
C6' 0.024(10) 0.056(12) 0.037(10) -0.009(8) 0.002(7) 0.002(8)
C7' 0.056(11) 0.053(11) 0.041(9) -0.013(8) -0.022(8) 0.024(9)
C8' 0.049(2) 0.079(3) 0.079(3) -0.019(2) -0.022(2) 0.024(2)
C9' 0.041(2) 0.050(2) 0.092(3) -0.027(2) -0.0055(19) 0.0067(17)
C10 0.0284(15) 0.0482(18) 0.0265(14) -0.0087(12) -0.0087(11) 0.0057(13)
C11 0.0358(17) 0.067(2) 0.0422(17) -0.0277(16) -0.0145(13) 0.0022(16)
C12 0.058(2) 0.101(3) 0.062(2) -0.051(2) -0.029(2) 0.015(2)
C13 0.066(3) 0.120(4) 0.041(2) -0.040(2) -0.0177(19) 0.029(3)
C14 0.047(2) 0.095(3) 0.0284(17) -0.0054(18) -0.0007(14) 0.015(2)
C15 0.0340(17) 0.059(2) 0.0309(16) -0.0024(14) -0.0029(13) 0.0074(15)
C16 0.048(2) 0.075(3) 0.074(2) -0.041(2) -0.0071(18) -0.0181(19)
C17 0.049(2) 0.055(2) 0.059(2) 0.0033(17) 0.0120(17) -0.0074(18)
C18 0.0451(18) 0.0347(16) 0.0290(14) -0.0078(12) -0.0037(12) -0.0024(13)
C19 0.105(4) 0.097(3) 0.040(2) -0.003(2) 0.012(2) -0.045(3)
C20 0.053(2) 0.074(3) 0.133(4) -0.030(3) 0.018(2) -0.014(2)
C21 0.121(4) 0.120(4) 0.072(3) -0.052(3) 0.031(2) -0.082(3)
C22 0.0377(16) 0.0358(16) 0.0391(15) -0.0144(13) -0.0029(12) -0.0076(13)
C23 0.056(2) 0.093(3) 0.054(2) -0.041(2) -0.0150(17) 0.000(2)
C24 0.105(4) 0.102(4) 0.081(3) -0.055(3) -0.057(3) 0.063(3)
C25 0.056(3) 0.169(5) 0.080(3) -0.056(3) -0.008(2) -0.041(3)
C26 0.0426(18) 0.053(2) 0.0386(16) -0.0144(14) 0.0079(14) -0.0013(15)
C27 0.091(3) 0.068(3) 0.086(3) -0.039(2) 0.035(2) -0.001(2)
C28 0.062(2) 0.046(2) 0.086(3) -0.032(2) -0.002(2) 0.0015(18)
C29 0.057(2) 0.0378(18) 0.065(2) -0.0262(16) 0.0050(17) -0.0103(16)
Sc2 0.0270(3) 0.0318(3) 0.0318(3) -0.0070(2) -0.0037(2) -0.0084(2)
Si3 0.0307(4) 0.0503(5) 0.0397(4) -0.0182(4) 0.0002(3) -0.0098(4)
Si4 0.0341(4) 0.0507(5) 0.0359(4) -0.0167(4) -0.0059(3) -0.0095(4)
N3 0.0387(14) 0.0397(14) 0.0473(14) -0.0176(12) 0.0063(11) -0.0135(12)
N4 0.0311(13) 0.0357(13) 0.0364(12) -0.0128(10) -0.0033(10) -0.0094(10)
O2 0.0413(12) 0.0323(11) 0.0423(11) -0.0089(9) -0.0163(9) -0.0055(9)
C30 0.051(2) 0.052(2) 0.062(2) -0.0299(17) 0.0154(16) -0.0162(17)
C31 0.078(3) 0.059(2) 0.086(3) -0.045(2) 0.025(2) -0.029(2)
C32 0.087(3) 0.051(2) 0.078(3) -0.035(2) 0.019(2) -0.034(2)
C33 0.056(2) 0.0441(19) 0.0509(19) -0.0182(15) 0.0049(15) -0.0228(16)
C34 0.0423(18) 0.0423(18) 0.0502(18) -0.0180(14) 0.0045(14) -0.0170(15)
C35 0.033(2) 0.036(3) 0.023(2) -0.006(2) -0.0004(18) -0.0153(18)
C36 0.032(3) 0.060(3) 0.040(3) -0.017(2) -0.002(2) -0.014(2)
C37 0.042(2) 0.079(3) 0.082(3) -0.035(2) 0.0079(18) -0.033(2)
C38 0.074(3) 0.066(3) 0.061(2) -0.0227(19) 0.0152(19) -0.043(2)
C35' 0.047(9) 0.053(10) 0.041(9) -0.025(8) -0.009(7) -0.015(7)
C36' 0.048(9) 0.057(10) 0.058(11) -0.022(8) 0.010(8) -0.023(8)
C37' 0.042(2) 0.079(3) 0.082(3) -0.035(2) 0.0079(18) -0.033(2)
C38' 0.074(3) 0.066(3) 0.061(2) -0.0227(19) 0.0152(19) -0.043(2)
C39 0.0280(15) 0.0399(16) 0.0323(14) -0.0097(12) 0.0008(11) -0.0126(13)
C40 0.0291(15) 0.0483(19) 0.0410(16) -0.0156(14) 0.0043(12) -0.0071(14)
C41 0.044(2) 0.063(2) 0.064(2) -0.0349(19) 0.0138(17) -0.0114(17)
C42 0.062(2) 0.095(3) 0.049(2) -0.040(2) 0.0137(18) -0.034(2)
C43 0.056(2) 0.077(3) 0.0375(18) -0.0169(17) -0.0064(15) -0.026(2)
C44 0.0389(17) 0.0495(19) 0.0377(16) -0.0082(14) -0.0074(13) -0.0149(15)
C45 0.044(2) 0.053(2) 0.057(2) -0.0117(17) -0.0054(16) 0.0087(16)
C46 0.061(2) 0.051(2) 0.066(2) -0.0053(17) -0.0327(19) -0.0048(18)
C47 0.0329(16) 0.0401(17) 0.0385(16) -0.0109(13) -0.0052(12) -0.0055(13)
C48 0.0368(19) 0.083(3) 0.072(2) -0.037(2) -0.0006(17) -0.0074(18)
C49 0.066(3) 0.120(4) 0.066(2) -0.058(3) 0.011(2) -0.028(3)
C50 0.055(2) 0.058(2) 0.065(2) -0.0018(18) -0.0003(18) -0.0234(19)
C51 0.0409(17) 0.0448(18) 0.0360(15) -0.0109(13) -0.0064(13) -0.0137(14)
C52 0.048(2) 0.067(2) 0.053(2) -0.0266(18) -0.0066(16) -0.0019(17)
C53 0.057(2) 0.095(3) 0.0381(18) -0.0177(18) -0.0130(16) -0.015(2)
C54 0.051(2) 0.068(2) 0.068(2) -0.0360(19) -0.0115(17) -0.0147(18)
C55 0.063(2) 0.049(2) 0.0522(19) -0.0095(16) -0.0303(17) -0.0145(17)
C56 0.085(3) 0.061(2) 0.059(2) -0.0265(19) -0.015(2) -0.017(2)
C57 0.059(2) 0.0403(18) 0.056(2) -0.0199(15) -0.0051(16) -0.0088(16)
C58 0.065(2) 0.0331(18) 0.066(2) -0.0136(16) -0.0267(18) 0.0029(16)

loop_
_atom_type_symbol
_atom_type_description
_atom_type_scat_dispersion_real
_atom_type_scat_dispersion_imag
_atom_type_scat_source
C C 0.0033 0.0016 'International Tables Vol C Tables 4.2.6.8 and 6.1.1.4'
H H 0.0000 0.0000 'International Tables Vol C Tables 4.2.6.8 and 6.1.1.4'
N N 0.0061 0.0033 'International Tables Vol C Tables 4.2.6.8 and 6.1.1.4'
O O 0.0106 0.0060 'International Tables Vol C Tables 4.2.6.8 and 6.1.1.4'
Sc Sc 0.2519 0.3716 'International Tables Vol C Tables 4.2.6.8 and 6.1.1.4'
Si Si 0.0817 0.0704 'International Tables Vol C Tables 4.2.6.8 and 6.1.1.4'

loop_
_geom_angle_atom_site_label_1
_geom_angle_atom_site_label_2
_geom_angle_atom_site_label_3
_geom_angle
_geom_angle_site_symmetry_1
_geom_angle_site_symmetry_3
_geom_angle_publ_flag
N2 Sc1 O1 94.01(8) . . ?
N2 Sc1 C18 125.84(10) . . ?
O1 Sc1 C18 95.73(9) . . ?
N2 Sc1 C22 117.92(10) . . ?
O1 Sc1 C22 93.78(9) . . ?
C18 Sc1 C22 114.39(10) . . ?
N2 Sc1 N1 74.09(9) . . ?
O1 Sc1 N1 168.01(8) . . ?
C18 Sc1 N1 90.30(10) . . ?
C22 Sc1 N1 93.15(10) . . ?
C18 Si1 C20 112.13(17) . . ?
C18 Si1 C21 112.49(17) . . ?
C20 Si1 C21 108.4(3) . . ?
C18 Si1 C19 112.78(18) . . ?
C20 Si1 C19 105.4(2) . . ?
C21 Si1 C19 105.1(2) . . ?
C22 Si2 C23 111.61(15) . . ?
C22 Si2 C24 110.79(16) . . ?
C23 Si2 C24 108.1(2) . . ?
C22 Si2 C25 112.78(18) . . ?
C23 Si2 C25 105.60(18) . . ?
C24 Si2 C25 107.7(3) . . ?
C5 N1 C1 118.5(3) . . ?
C5 N1 Sc1 115.70(19) . . ?
C1 N1 Sc1 125.3(2) . . ?
C10 N2 C6 114.1(3) . . ?
C10 N2 C6' 119.5(6) . . ?
C10 N2 Sc1 121.72(17) . . ?
C6 N2 Sc1 122.0(2) . . ?
C6' N2 Sc1 118.1(6) . . ?
C29 O1 C26 107.4(2) . . ?
C29 O1 Sc1 127.29(17) . . ?
C26 O1 Sc1 125.27(17) . . ?
N1 C1 C2 122.3(3) . . ?
C3 C2 C1 118.9(3) . . ?
C2 C3 C4 120.9(3) . . ?
C3 C4 C5 116.6(3) . . ?
C3 C4 C9' 121.5(3) . . ?
C5 C4 C9' 121.9(3) . . ?
C3 C4 C9 121.5(3) . . ?
C5 C4 C9 121.9(3) . . ?
N1 C5 C4 122.7(3) . . ?
N1 C5 C6' 115.1(7) . . ?
C4 C5 C6' 118.6(8) . . ?
N1 C5 C6 116.0(3) . . ?
C4 C5 C6 121.2(3) . . ?
N2 C6 C5 109.8(4) . . ?
N2 C6 C7 116.7(5) . . ?
C5 C6 C7 106.8(5) . . ?
C8 C7 C6 109.6(6) . . ?
C9 C8 C7 114.5(4) . . ?
C4 C9 C8 115.2(3) . . ?
N2 C6' C5 108.2(12) . . ?
N2 C6' C7' 118.6(18) . . ?
C5 C6' C7' 106.7(15) . . ?
C8' C7' C6' 115.1(19) . . ?
C7' C8' C9' 117.1(8) . . ?
C4 C9' C8' 115.2(3) . . ?
C11 C10 C15 119.0(3) . . ?
C11 C10 N2 119.8(3) . . ?
C15 C10 N2 121.2(3) . . ?
C12 C11 C10 119.7(3) . . ?
C12 C11 C16 120.2(3) . . ?
C10 C11 C16 120.0(3) . . ?
C13 C12 C11 121.0(4) . . ?
C12 C13 C14 119.6(4) . . ?
C13 C14 C15 122.0(4) . . ?
C14 C15 C10 118.6(4) . . ?
C14 C15 C17 120.2(3) . . ?
C10 C15 C17 121.1(3) . . ?
Si1 C18 Sc1 131.12(15) . . ?
Si2 C22 Sc1 124.59(14) . . ?
O1 C26 C27 106.2(3) . . ?
C26 C27 C28 107.6(3) . . ?
C27 C28 C29 103.6(3) . . ?
O1 C29 C28 105.2(3) . . ?
N4 Sc2 O2 92.47(8) . . ?
N4 Sc2 C51 120.82(10) . . ?
O2 Sc2 C51 99.02(9) . . ?
N4 Sc2 C47 124.43(10) . . ?
O2 Sc2 C47 90.02(10) . . ?
C51 Sc2 C47 113.47(11) . . ?
N4 Sc2 N3 74.62(9) . . ?
O2 Sc2 N3 164.39(8) . . ?
C51 Sc2 N3 95.19(10) . . ?
C47 Sc2 N3 90.20(10) . . ?
C47 Si3 C49 110.36(16) . . ?
C47 Si3 C50 111.52(16) . . ?
C49 Si3 C50 108.0(2) . . ?
C47 Si3 C48 114.17(15) . . ?
C49 Si3 C48 106.93(18) . . ?
C50 Si3 C48 105.53(18) . . ?
C51 Si4 C53 113.64(15) . . ?
C51 Si4 C54 111.19(15) . . ?
C53 Si4 C54 106.40(17) . . ?
C51 Si4 C52 111.52(15) . . ?
C53 Si4 C52 106.15(17) . . ?
C54 Si4 C52 107.58(16) . . ?
C30 N3 C34 117.6(3) . . ?
C30 N3 Sc2 127.6(2) . . ?
C34 N3 Sc2 114.8(2) . . ?
C39 N4 C35 110.6(3) . . ?
C39 N4 C35' 124.4(6) . . ?
C39 N4 Sc2 125.22(17) . . ?
C35 N4 Sc2 122.3(2) . . ?
C35' N4 Sc2 109.5(6) . . ?
C58 O2 C55 107.9(2) . . ?
C58 O2 Sc2 129.59(17) . . ?
C55 O2 Sc2 122.32(17) . . ?
N3 C30 C31 123.0(3) . . ?
C32 C31 C30 118.5(3) . . ?
C33 C32 C31 120.0(3) . . ?
C32 C33 C34 118.1(3) . . ?
C32 C33 C38' 124.1(3) . . ?
C34 C33 C38' 117.7(3) . . ?
C32 C33 C38 124.1(3) . . ?
C34 C33 C38 117.7(3) . . ?
N3 C34 C33 122.7(3) . . ?
N3 C34 C35' 110.5(6) . . ?
C33 C34 C35' 122.0(6) . . ?
N3 C34 C35 118.5(3) . . ?
C33 C34 C35 118.7(3) . . ?
N4 C35 C34 109.0(3) . . ?
N4 C35 C36 115.0(4) . . ?
C34 C35 C36 105.2(4) . . ?
C37 C36 C35 110.5(4) . . ?
C38 C37 C36 117.6(3) . . ?
C37 C38 C33 113.7(3) . . ?
N4 C35' C36' 113.1(13) . . ?
N4 C35' C34 108.3(10) . . ?
C36' C35' C34 107.6(14) . . ?
C35' C36' C37' 110.1(13) . . ?
C38' C37' C36' 104.8(8) . . ?
C37' C38' C33 113.7(3) . . ?
C40 C39 C44 118.6(3) . . ?
C40 C39 N4 121.2(2) . . ?
C44 C39 N4 120.1(3) . . ?
C41 C40 C39 120.0(3) . . ?
C41 C40 C45 119.9(3) . . ?
C39 C40 C45 120.1(3) . . ?
C42 C41 C40 121.2(4) . . ?
C41 C42 C43 119.4(3) . . ?
C42 C43 C44 121.7(3) . . ?
C43 C44 C39 119.1(3) . . ?
C43 C44 C46 119.9(3) . . ?
C39 C44 C46 121.0(3) . . ?
Si3 C47 Sc2 121.75(14) . . ?
Si4 C51 Sc2 130.56(15) . . ?
O2 C55 C56 106.2(3) . . ?
C55 C56 C57 103.7(3) . . ?
C58 C57 C56 102.6(3) . . ?
O2 C58 C57 107.1(2) . . ?

loop_
_geom_bond_atom_site_label_1
_geom_bond_atom_site_label_2
_geom_bond_distance
_geom_bond_site_symmetry_2
_geom_bond_publ_flag
Sc1 N2 2.081(2) . ?
Sc1 O1 2.2081(19) . ?
Sc1 C18 2.250(3) . ?
Sc1 C22 2.255(3) . ?
Sc1 N1 2.277(2) . ?
Si1 C18 1.834(3) . ?
Si1 C20 1.856(4) . ?
Si1 C21 1.857(4) . ?
Si1 C19 1.872(4) . ?
Si2 C22 1.828(3) . ?
Si2 C23 1.863(3) . ?
Si2 C24 1.868(4) . ?
Si2 C25 1.881(4) . ?
N1 C5 1.345(4) . ?
N1 C1 1.349(4) . ?
N2 C10 1.419(3) . ?
N2 C6 1.448(6) . ?
N2 C6' 1.48(2) . ?
O1 C29 1.452(4) . ?
O1 C26 1.463(3) . ?
C1 C2 1.372(4) . ?
C2 C3 1.368(5) . ?
C3 C4 1.392(5) . ?
C4 C5 1.401(4) . ?
C4 C9' 1.499(5) . ?
C4 C9 1.499(5) . ?
C5 C6' 1.514(17) . ?
C5 C6 1.516(6) . ?
C6 C7 1.538(7) . ?
C7 C8 1.527(7) . ?
C8 C9 1.508(5) . ?
C6' C7' 1.515(18) . ?
C7' C8' 1.432(19) . ?
C8' C9' 1.508(5) . ?
C10 C11 1.406(4) . ?
C10 C15 1.413(4) . ?
C11 C12 1.399(5) . ?
C11 C16 1.512(5) . ?
C12 C13 1.361(6) . ?
C13 C14 1.374(6) . ?
C14 C15 1.393(5) . ?
C15 C17 1.494(5) . ?
C26 C27 1.477(5) . ?
C27 C28 1.480(5) . ?
C28 C29 1.489(5) . ?
Sc2 N4 2.086(2) . ?
Sc2 O2 2.213(2) . ?
Sc2 C51 2.246(3) . ?
Sc2 C47 2.261(3) . ?
Sc2 N3 2.279(2) . ?
Si3 C47 1.830(3) . ?
Si3 C49 1.864(4) . ?
Si3 C50 1.877(4) . ?
Si3 C48 1.879(3) . ?
Si4 C51 1.839(3) . ?
Si4 C53 1.877(3) . ?
Si4 C54 1.877(3) . ?
Si4 C52 1.880(3) . ?
N3 C30 1.340(4) . ?
N3 C34 1.341(4) . ?
N4 C39 1.424(4) . ?
N4 C35 1.466(5) . ?
N4 C35' 1.496(15) . ?
O2 C58 1.447(4) . ?
O2 C55 1.460(3) . ?
C30 C31 1.375(5) . ?
C31 C32 1.374(5) . ?
C32 C33 1.368(5) . ?
C33 C34 1.391(4) . ?
C33 C38' 1.506(5) . ?
C33 C38 1.506(5) . ?
C34 C35' 1.504(14) . ?
C34 C35 1.521(6) . ?
C35 C36 1.542(7) . ?
C36 C37 1.534(6) . ?
C37 C38 1.498(6) . ?
C35' C36' 1.499(18) . ?
C36' C37' 1.558(14) . ?
C37' C38' 1.498(6) . ?
C39 C40 1.401(4) . ?
C39 C44 1.418(4) . ?
C40 C41 1.391(4) . ?
C40 C45 1.510(4) . ?
C41 C42 1.366(5) . ?
C42 C43 1.375(5) . ?
C43 C44 1.387(5) . ?
C44 C46 1.506(5) . ?
C55 C56 1.472(5) . ?
C56 C57 1.511(5) . ?
C57 C58 1.491(4) . ?

loop_
_geom_torsion_atom_site_label_1
_geom_torsion_atom_site_label_2
_geom_torsion_atom_site_label_3
_geom_torsion_atom_site_label_4
_geom_torsion
_geom_torsion_site_symmetry_1
_geom_torsion_site_symmetry_2
_geom_torsion_site_symmetry_3
_geom_torsion_site_symmetry_4
_geom_torsion_publ_flag
C5 N1 C1 C2 0.0(4) . . . . ?
Sc1 N1 C1 C2 -171.8(2) . . . . ?
N1 C1 C2 C3 2.1(5) . . . . ?
C1 C2 C3 C4 -1.5(5) . . . . ?
C2 C3 C4 C5 -1.0(4) . . . . ?
C2 C3 C4 C9' 177.3(3) . . . . ?
C2 C3 C4 C9 177.3(3) . . . . ?
C1 N1 C5 C4 -2.7(4) . . . . ?
Sc1 N1 C5 C4 169.9(2) . . . . ?
C1 N1 C5 C6' -160.9(10) . . . . ?
Sc1 N1 C5 C6' 11.7(11) . . . . ?
C1 N1 C5 C6 173.6(4) . . . . ?
Sc1 N1 C5 C6 -13.8(4) . . . . ?
C3 C4 C5 N1 3.1(4) . . . . ?
C9' C4 C5 N1 -175.1(3) . . . . ?
C9 C4 C5 N1 -175.1(3) . . . . ?
C3 C4 C5 C6' 160.7(10) . . . . ?
C9' C4 C5 C6' -17.6(11) . . . . ?
C3 C4 C5 C6 -172.9(4) . . . . ?
C9 C4 C5 C6 8.8(5) . . . . ?
C10 N2 C6 C5 -177.2(3) . . . . ?
Sc1 N2 C6 C5 -13.7(6) . . . . ?
C10 N2 C6 C7 61.0(7) . . . . ?
Sc1 N2 C6 C7 -135.5(5) . . . . ?
N1 C5 C6 N2 17.4(6) . . . . ?
C4 C5 C6 N2 -166.3(3) . . . . ?
N1 C5 C6 C7 144.8(5) . . . . ?
C4 C5 C6 C7 -38.9(7) . . . . ?
N2 C6 C7 C8 -176.0(4) . . . . ?
C5 C6 C7 C8 60.7(7) . . . . ?
C6 C7 C8 C9 -56.4(7) . . . . ?
C3 C4 C9 C8 -178.5(3) . . . . ?
C5 C4 C9 C8 -0.3(5) . . . . ?
C7 C8 C9 C4 24.6(6) . . . . ?
C10 N2 C6' C5 -155.7(7) . . . . ?
Sc1 N2 C6' C5 33.5(16) . . . . ?
C10 N2 C6' C7' -34(3) . . . . ?
Sc1 N2 C6' C7' 155.1(18) . . . . ?
N1 C5 C6' N2 -27.7(16) . . . . ?
C4 C5 C6' N2 173.1(7) . . . . ?
N1 C5 C6' C7' -156.4(17) . . . . ?
C4 C5 C6' C7' 44(2) . . . . ?
N2 C6' C7' C8' 179.6(13) . . . . ?
C5 C6' C7' C8' -58(3) . . . . ?
C6' C7' C8' C9' 44(3) . . . . ?
C3 C4 C9' C8' -178.5(3) . . . . ?
C5 C4 C9' C8' -0.3(5) . . . . ?
C7' C8' C9' C4 -13.0(14) . . . . ?
C6 N2 C10 C11 -109.8(4) . . . . ?
C6' N2 C10 C11 -83.8(11) . . . . ?
Sc1 N2 C10 C11 86.7(3) . . . . ?
C6 N2 C10 C15 73.9(4) . . . . ?
C6' N2 C10 C15 99.8(11) . . . . ?
Sc1 N2 C10 C15 -89.7(3) . . . . ?
C15 C10 C11 C12 1.6(4) . . . . ?
N2 C10 C11 C12 -174.9(3) . . . . ?
C15 C10 C11 C16 -179.6(3) . . . . ?
N2 C10 C11 C16 3.9(4) . . . . ?
C10 C11 C12 C13 -1.1(5) . . . . ?
C16 C11 C12 C13 -179.9(3) . . . . ?
C11 C12 C13 C14 0.1(6) . . . . ?
C12 C13 C14 C15 0.4(6) . . . . ?
C13 C14 C15 C10 0.1(5) . . . . ?
C13 C14 C15 C17 176.7(3) . . . . ?
C11 C10 C15 C14 -1.1(4) . . . . ?
N2 C10 C15 C14 175.4(3) . . . . ?
C11 C10 C15 C17 -177.7(3) . . . . ?
N2 C10 C15 C17 -1.3(4) . . . . ?
C20 Si1 C18 Sc1 -57.7(3) . . . . ?
C21 Si1 C18 Sc1 64.8(3) . . . . ?
C19 Si1 C18 Sc1 -176.5(2) . . . . ?
C23 Si2 C22 Sc1 -62.2(2) . . . . ?
C24 Si2 C22 Sc1 58.2(3) . . . . ?
C25 Si2 C22 Sc1 179.1(2) . . . . ?
C29 O1 C26 C27 -14.0(4) . . . . ?
Sc1 O1 C26 C27 168.2(3) . . . . ?
O1 C26 C27 C28 -6.3(5) . . . . ?
C26 C27 C28 C29 23.4(5) . . . . ?
C26 O1 C29 C28 28.7(3) . . . . ?
Sc1 O1 C29 C28 -153.5(2) . . . . ?
C27 C28 C29 O1 -31.8(4) . . . . ?
C34 N3 C30 C31 0.8(5) . . . . ?
Sc2 N3 C30 C31 -176.1(3) . . . . ?
N3 C30 C31 C32 1.5(6) . . . . ?
C30 C31 C32 C33 -0.8(7) . . . . ?
C31 C32 C33 C34 -2.0(6) . . . . ?
C31 C32 C33 C38' -179.5(4) . . . . ?
C31 C32 C33 C38 -179.5(4) . . . . ?
C30 N3 C34 C33 -3.9(5) . . . . ?
Sc2 N3 C34 C33 173.4(3) . . . . ?
C30 N3 C34 C35' -159.6(9) . . . . ?
Sc2 N3 C34 C35' 17.7(9) . . . . ?
C30 N3 C34 C35 172.2(4) . . . . ?
Sc2 N3 C34 C35 -10.5(4) . . . . ?
C32 C33 C34 N3 4.4(5) . . . . ?
C38' C33 C34 N3 -177.8(3) . . . . ?
C38 C33 C34 N3 -177.8(3) . . . . ?
C32 C33 C34 C35' 157.4(10) . . . . ?
C38' C33 C34 C35' -24.9(10) . . . . ?
C32 C33 C34 C35 -171.6(4) . . . . ?
C38 C33 C34 C35 6.1(5) . . . . ?
C39 N4 C35 C34 -164.1(3) . . . . ?
Sc2 N4 C35 C34 0.9(5) . . . . ?
C39 N4 C35 C36 78.1(5) . . . . ?
Sc2 N4 C35 C36 -116.9(4) . . . . ?
N3 C34 C35 N4 6.6(5) . . . . ?
C33 C34 C35 N4 -177.1(3) . . . . ?
N3 C34 C35 C36 130.5(4) . . . . ?
C33 C34 C35 C36 -53.3(6) . . . . ?
N4 C35 C36 C37 179.1(3) . . . . ?
C34 C35 C36 C37 59.2(6) . . . . ?
C35 C36 C37 C38 -22.9(6) . . . . ?
C36 C37 C38 C33 -24.5(5) . . . . ?
C32 C33 C38 C37 -148.0(4) . . . . ?
C34 C33 C38 C37 34.5(5) . . . . ?
C39 N4 C35' C36' -19(2) . . . . ?
Sc2 N4 C35' C36' 171.1(14) . . . . ?
C39 N4 C35' C34 -137.8(7) . . . . ?
Sc2 N4 C35' C34 52.0(13) . . . . ?
N3 C34 C35' N4 -44.7(13) . . . . ?
C33 C34 C35' N4 159.4(6) . . . . ?
N3 C34 C35' C36' -167.3(13) . . . . ?
C33 C34 C35' C36' 37(2) . . . . ?
N4 C35' C36' C37' -178.1(10) . . . . ?
C34 C35' C36' C37' -59(2) . . . . ?
C35' C36' C37' C38' 69.3(18) . . . . ?
C36' C37' C38' C33 -54.2(8) . . . . ?
C32 C33 C38' C37' -148.0(4) . . . . ?
C34 C33 C38' C37' 34.5(5) . . . . ?
C35 N4 C39 C40 -112.1(3) . . . . ?
C35' N4 C39 C40 -85.3(10) . . . . ?
Sc2 N4 C39 C40 83.4(3) . . . . ?
C35 N4 C39 C44 71.9(4) . . . . ?
C35' N4 C39 C44 98.8(10) . . . . ?
Sc2 N4 C39 C44 -92.6(3) . . . . ?
C44 C39 C40 C41 -0.3(4) . . . . ?
N4 C39 C40 C41 -176.3(3) . . . . ?
C44 C39 C40 C45 -179.6(3) . . . . ?
N4 C39 C40 C45 4.4(4) . . . . ?
C39 C40 C41 C42 -0.5(5) . . . . ?
C45 C40 C41 C42 178.8(3) . . . . ?
C40 C41 C42 C43 0.5(5) . . . . ?
C41 C42 C43 C44 0.5(5) . . . . ?
C42 C43 C44 C39 -1.3(5) . . . . ?
C42 C43 C44 C46 176.5(3) . . . . ?
C40 C39 C44 C43 1.2(4) . . . . ?
N4 C39 C44 C43 177.2(3) . . . . ?
C40 C39 C44 C46 -176.6(3) . . . . ?
N4 C39 C44 C46 -0.6(4) . . . . ?
C49 Si3 C47 Sc2 -78.5(2) . . . . ?
C50 Si3 C47 Sc2 41.5(2) . . . . ?
C48 Si3 C47 Sc2 161.00(18) . . . . ?
C53 Si4 C51 Sc2 -173.5(2) . . . . ?
C54 Si4 C51 Sc2 -53.5(3) . . . . ?
C52 Si4 C51 Sc2 66.6(3) . . . . ?
C58 O2 C55 C56 14.4(4) . . . . ?
Sc2 O2 C55 C56 -169.7(2) . . . . ?
O2 C55 C56 C57 -31.0(4) . . . . ?
C55 C56 C57 C58 35.2(4) . . . . ?
C55 O2 C58 C57 8.4(4) . . . . ?
Sc2 O2 C58 C57 -167.1(2) . . . . ?
C56 C57 C58 O2 -27.0(4) . . . . ?
